data_7013836
loop_
_publ_author_name
'Weber, Lothar'
'Pumpenmeier, Lars'
'Stammler, Hans-Georg'
'Neumann, Beate'

_publ_section_title
;
 Synthesis, structure and reactivity of ferrio-chloro-phosphanes,
 -arsanes and -stibanes [(CO)2(eta5-C5Me5)FePn(Cl)R] (Pn = P, As, Sb);
 R = tetramethylcyclopentadienyl, 2,7-di-tert-butylfluorenyl,
 2,7-di-tert-butyl-9-trimethylsilylfluorenyl) as precursor to novel
 metallo-phosphaalkenes, -arsaalkenes, and -stibaalkenes.
;
_journal_issue 4
_journal_name_full 'Dalton transactions (Cambridge, England : 2003)'
_journal_page_first 659
_journal_page_last 667
_journal_paper_doi 10.1039/b315221a
_journal_year 2004
_chemical_formula_moiety 'C21 H28 Cl Fe O2 Sb'
_chemical_formula_sum 'C21 H28 Cl Fe O2 Sb'
_chemical_formula_weight 525.48
_chemical_name_systematic ?
_space_group_IT_number 62
_symmetry_cell_setting orthorhombic
_symmetry_space_group_name_Hall '-P 2ac 2n'
_symmetry_space_group_name_H-M 'P n m a'
_atom_sites_solution_hydrogens geom
_atom_sites_solution_primary direct
_atom_sites_solution_secondary difmap
_audit_creation_method SHELXL-97
_cell_angle_alpha 90.00
_cell_angle_beta 90.00
_cell_angle_gamma 90.00
_cell_formula_units_Z 4
_cell_length_a 9.5910(13)
_cell_length_b 15.1550(13)
_cell_length_c 15.256(2)
_cell_measurement_reflns_used 52
_cell_measurement_temperature 100(2)
_cell_measurement_theta_max 17.73
_cell_measurement_theta_min 3.65
_cell_volume 2217.5(5)
_computing_cell_refinement 'Dirax/lsq (Duisenberg & Schreurs, 1989-2000)'
_computing_data_collection 'KappaCCD '
_computing_data_reduction 'EVALCCD (Duisenberg, 1998, Thesis. Utrecht Un'
_computing_molecular_graphics 'SHELXTL-PLUS (1990)'
_computing_publication_material 'SHELXL-97 (Sheldrick, 1997)'
_computing_structure_refinement 'SHELXL-97 (Sheldrick, 1997)'
_computing_structure_solution 'SHELXS-97 (Sheldrick, 1990)'
_diffrn_ambient_temperature 100(2)
_diffrn_measured_fraction_theta_full 0.998
_diffrn_measured_fraction_theta_max 0.998
_diffrn_measurement_device_type KappaCCD
_diffrn_measurement_method CCD
_diffrn_radiation_monochromator graphite
_diffrn_radiation_source 'fine-focus sealed tube'
_diffrn_radiation_type MoK\a
_diffrn_radiation_wavelength 0.71073
_diffrn_reflns_av_R_equivalents 0.0717
_diffrn_reflns_av_sigmaI/netI 0.0280
_diffrn_reflns_limit_h_max 12
_diffrn_reflns_limit_h_min -12
_diffrn_reflns_limit_k_max 19
_diffrn_reflns_limit_k_min -19
_diffrn_reflns_limit_l_max 19
_diffrn_reflns_limit_l_min -19
_diffrn_reflns_number 49430
_diffrn_reflns_theta_full 27.50
_diffrn_reflns_theta_max 27.50
_diffrn_reflns_theta_min 3.41
_exptl_absorpt_coefficient_mu 2.004
_exptl_absorpt_correction_T_max 1.000000
_exptl_absorpt_correction_T_min 0.635751
_exptl_absorpt_correction_type multi-scan
_exptl_crystal_colour orange
_exptl_crystal_density_diffrn 1.574
_exptl_crystal_density_method 'not measured'
_exptl_crystal_description needle
_exptl_crystal_F_000 1056
_exptl_crystal_size_max 0.28
_exptl_crystal_size_mid 0.15
_exptl_crystal_size_min 0.04
_refine_diff_density_max 0.680
_refine_diff_density_min -0.499
_refine_diff_density_rms 0.102
_refine_ls_extinction_method none
_refine_ls_goodness_of_fit_ref 1.108
_refine_ls_hydrogen_treatment mixed
_refine_ls_matrix_type full
_refine_ls_number_parameters 137
_refine_ls_number_reflns 2647
_refine_ls_number_restraints 0
_refine_ls_restrained_S_all 1.108
_refine_ls_R_factor_all 0.0588
_refine_ls_R_factor_gt 0.0324
_refine_ls_shift/su_max 0.000
_refine_ls_shift/su_mean 0.000
_refine_ls_structure_factor_coef Fsqd
_refine_ls_weighting_details 'calc w=1/[\s^2^(Fo^2^)+(0.0248P)^2^+4.5207P] where P=(Fo^2^+2Fc^2^)/3'
_refine_ls_weighting_scheme calc
_refine_ls_wR_factor_gt 0.0675
_refine_ls_wR_factor_ref 0.0794
_reflns_number_gt 1989
_reflns_number_total 2647
_reflns_threshold_expression >2sigma(I)
_cod_data_source_file b315221a.txt
_cod_data_source_block compound2c
_cod_depositor_comments
;
The following automatic conversions were performed:
'_symmetry_cell_setting' value 'Orthorhombic' changed to 'orthorhombic'
according to '/home/saulius/struct/CIF-dictionaries/cif_core.dic'
dictionary named 'cif_core.dic' version 2.4.1 from 2010-06-29.

Automatic conversion script
Id: cif_fix_enum 1527 2010-12-29 10:47:43Z saulius 
;
_cod_database_code 7013836

loop_
_symmetry_equiv_pos_as_xyz
'x, y, z'
'-x+1/2, -y, z+1/2'
'x+1/2, -y+1/2, -z+1/2'
'-x, y+1/2, -z'
'-x, -y, -z'
'x-1/2, y, -z-1/2'
'-x-1/2, y-1/2, z-1/2'
'x, -y-1/2, z'

loop_
_atom_site_label
_atom_site_type_symbol
_atom_site_fract_x
_atom_site_fract_y
_atom_site_fract_z
_atom_site_U_iso_or_equiv
_atom_site_adp_type
_atom_site_occupancy
_atom_site_symmetry_multiplicity
_atom_site_calc_flag
_atom_site_refinement_flags
_atom_site_disorder_assembly
_atom_site_disorder_group
Sb1 Sb 0.64314(3) 0.23043(2) 0.44578(2) 0.01949(16) Uani 0.50 1 d P A -1
Cl1 Cl 0.57745(14) 0.37350(10) 0.38336(9) 0.0226(3) Uani 0.50 1 d P A -1
Fe1 Fe 0.90246(6) 0.2500 0.46380(3) 0.01680(14) Uani 1 2 d S . .
O1 O 0.9003(3) 0.1029(2) 0.5839(2) 0.0851(13) Uani 1 1 d . . .
C1 C 0.9178(4) 0.2500 0.3238(2) 0.0221(9) Uani 1 2 d S . .
C2 C 0.9829(3) 0.1735(2) 0.35982(18) 0.0226(6) Uani 1 1 d . . .
C3 C 1.0935(3) 0.2030(2) 0.41656(18) 0.0217(6) Uani 1 1 d . . .
C4 C 0.8115(5) 0.2500 0.2518(3) 0.0285(10) Uani 1 2 d S . .
H4A H 0.8589 0.2500 0.1949 0.043 Uiso 1 2 calc SR A .
H4B H 0.7530 0.3028 0.2567 0.043 Uiso 0.50 1 calc PR . .
H4C H 0.7530 0.1972 0.2567 0.043 Uiso 0.50 1 calc PR . .
C5 C 0.9510(4) 0.0802(2) 0.3364(2) 0.0362(8) Uani 1 1 d . . .
H5A H 0.8519 0.0748 0.3215 0.054 Uiso 1 1 calc R A .
H5B H 0.9723 0.0418 0.3864 0.054 Uiso 1 1 calc R . .
H5C H 1.0077 0.0625 0.2859 0.054 Uiso 1 1 calc R . .
C6 C 1.1966(3) 0.1446(2) 0.4620(2) 0.0294(7) Uani 1 1 d . . .
H6A H 1.2784 0.1363 0.4244 0.044 Uiso 1 1 calc R A .
H6B H 1.1535 0.0872 0.4740 0.044 Uiso 1 1 calc R . .
H6C H 1.2253 0.1720 0.5173 0.044 Uiso 1 1 calc R . .
C7 C 0.8927(4) 0.1630(2) 0.5389(2) 0.0386(9) Uani 1 1 d . A .
C8 C 0.5407(4) 0.2500 0.5747(3) 0.0230(9) Uani 1 2 d S . .
H8 H 0.4370 0.2500 0.5681 0.028 Uiso 1 2 calc SR A .
C9 C 0.5872(3) 0.1721(2) 0.62646(19) 0.0280(7) Uani 1 1 d . A .
C10 C 0.6594(3) 0.2018(2) 0.6963(2) 0.0324(8) Uani 1 1 d . . .
C11 C 0.5527(4) 0.0787(2) 0.6033(2) 0.0387(8) Uani 1 1 d . . .
H11A H 0.6012 0.0624 0.5492 0.058 Uiso 1 1 calc R A .
H11B H 0.4518 0.0731 0.5947 0.058 Uiso 1 1 calc R . .
H11C H 0.5824 0.0396 0.6509 0.058 Uiso 1 1 calc R . .
C12 C 0.7314(4) 0.1476(3) 0.7659(2) 0.0525(11) Uani 1 1 d . A .
H12A H 0.6854 0.1571 0.8225 0.079 Uiso 1 1 calc R . .
H12B H 0.8293 0.1656 0.7701 0.079 Uiso 1 1 calc R . .
H12C H 0.7263 0.0849 0.7504 0.079 Uiso 1 1 calc R . .

loop_
_atom_site_aniso_label
_atom_site_aniso_U_11
_atom_site_aniso_U_22
_atom_site_aniso_U_33
_atom_site_aniso_U_23
_atom_site_aniso_U_13
_atom_site_aniso_U_12
Sb1 0.01649(16) 0.0246(4) 0.01737(16) -0.00216(14) -0.00206(12) -0.00108(14)
Cl1 0.0188(6) 0.0289(7) 0.0200(6) 0.0039(6) -0.0011(5) 0.0096(6)
Fe1 0.0152(3) 0.0205(3) 0.0147(3) 0.000 -0.0003(2) 0.000
O1 0.068(2) 0.084(2) 0.104(3) 0.074(2) 0.0579(19) 0.0492(19)
C1 0.021(2) 0.033(2) 0.0125(18) 0.000 0.0004(16) 0.000
C2 0.0216(14) 0.0310(17) 0.0153(13) -0.0040(12) 0.0027(11) 0.0035(13)
C3 0.0155(13) 0.0324(16) 0.0171(13) 0.0000(12) 0.0033(11) 0.0004(13)
C4 0.026(2) 0.044(3) 0.0162(19) 0.000 -0.0003(17) 0.000
C5 0.0393(19) 0.0314(19) 0.0379(18) -0.0123(16) -0.0046(15) 0.0054(15)
C6 0.0216(15) 0.0400(19) 0.0267(16) 0.0040(15) 0.0013(12) 0.0080(13)
C7 0.0311(17) 0.042(2) 0.043(2) 0.0196(18) 0.0182(15) 0.0170(16)
C8 0.0130(18) 0.036(2) 0.020(2) 0.000 -0.0002(15) 0.000
C9 0.0209(14) 0.0405(19) 0.0225(15) 0.0081(14) 0.0051(12) -0.0009(14)
C10 0.0172(15) 0.056(2) 0.0239(15) 0.0075(15) 0.0050(12) -0.0001(14)
C11 0.0382(19) 0.041(2) 0.0370(19) 0.0127(17) 0.0030(15) -0.0031(16)
C12 0.040(2) 0.089(3) 0.0288(19) 0.020(2) -0.0037(16) 0.003(2)

loop_
_atom_type_symbol
_atom_type_description
_atom_type_scat_dispersion_real
_atom_type_scat_dispersion_imag
_atom_type_scat_source
C C 0.0033 0.0016 'International Tables Vol C Tables 4.2.6.8 and 6.1.1.4'
H H 0.0000 0.0000 'International Tables Vol C Tables 4.2.6.8 and 6.1.1.4'
Cl Cl 0.1484 0.1585 'International Tables Vol C Tables 4.2.6.8 and 6.1.1.4'
Fe Fe 0.3463 0.8444 'International Tables Vol C Tables 4.2.6.8 and 6.1.1.4'
O O 0.0106 0.0060 'International Tables Vol C Tables 4.2.6.8 and 6.1.1.4'
Sb Sb -0.5866 1.5461 'International Tables Vol C Tables 4.2.6.8 and 6.1.1.4'

loop_
_geom_angle_atom_site_label_1
_geom_angle_atom_site_label_2
_geom_angle_atom_site_label_3
_geom_angle
_geom_angle_site_symmetry_1
_geom_angle_site_symmetry_3
_geom_angle_publ_flag
C8 Sb1 Cl1 96.45(6) . . ?
C8 Sb1 Fe1 108.95(10) . . ?
Cl1 Sb1 Fe1 101.07(4) . . ?
C7 Fe1 C7 97.8(3) 8_565 . ?
C7 Fe1 C3 90.93(13) 8_565 8_565 ?
C7 Fe1 C3 121.92(14) . 8_565 ?
C7 Fe1 C3 121.92(14) 8_565 . ?
C7 Fe1 C3 90.93(13) . . ?
C3 Fe1 C3 39.76(16) 8_565 . ?
C7 Fe1 C2 157.80(13) 8_565 . ?
C7 Fe1 C2 95.62(14) . . ?
C3 Fe1 C2 66.94(11) 8_565 . ?
C3 Fe1 C2 40.06(11) . . ?
C7 Fe1 C2 95.62(14) 8_565 8_565 ?
C7 Fe1 C2 157.81(13) . 8_565 ?
C3 Fe1 C2 40.06(11) 8_565 8_565 ?
C3 Fe1 C2 66.94(11) . 8_565 ?
C2 Fe1 C2 66.65(17) . 8_565 ?
C7 Fe1 C1 131.09(13) 8_565 . ?
C7 Fe1 C1 131.09(13) . . ?
C3 Fe1 C1 66.20(13) 8_565 . ?
C3 Fe1 C1 66.20(13) . . ?
C2 Fe1 C1 39.22(10) . . ?
C2 Fe1 C1 39.22(10) 8_565 . ?
C7 Fe1 Sb1 96.15(11) 8_565 . ?
C7 Fe1 Sb1 85.97(12) . . ?
C3 Fe1 Sb1 150.03(8) 8_565 . ?
C3 Fe1 Sb1 141.84(8) . . ?
C2 Fe1 Sb1 102.37(8) . . ?
C2 Fe1 Sb1 110.09(8) 8_565 . ?
C1 Fe1 Sb1 87.65(11) . . ?
C7 Fe1 Sb1 85.97(12) 8_565 8_565 ?
C7 Fe1 Sb1 96.15(11) . 8_565 ?
C3 Fe1 Sb1 141.84(8) 8_565 8_565 ?
C3 Fe1 Sb1 150.03(8) . 8_565 ?
C2 Fe1 Sb1 110.10(8) . 8_565 ?
C2 Fe1 Sb1 102.37(8) 8_565 8_565 ?
C1 Fe1 Sb1 87.65(11) . 8_565 ?
Sb1 Fe1 Sb1 13.519(17) . 8_565 ?
C2 C1 C2 108.7(3) . 8_565 ?
C2 C1 C4 125.45(17) . . ?
C2 C1 C4 125.45(17) 8_565 . ?
C2 C1 Fe1 69.26(18) . . ?
C2 C1 Fe1 69.26(18) 8_565 . ?
C4 C1 Fe1 133.2(3) . . ?
C1 C2 C3 107.5(3) . . ?
C1 C2 C5 126.1(3) . . ?
C3 C2 C5 126.2(3) . . ?
C1 C2 Fe1 71.52(19) . . ?
C3 C2 Fe1 69.32(16) . . ?
C5 C2 Fe1 128.8(2) . . ?
C3 C3 C2 108.11(17) 8_565 . ?
C3 C3 C6 126.26(18) 8_565 . ?
C2 C3 C6 125.5(3) . . ?
C3 C3 Fe1 70.12(8) 8_565 . ?
C2 C3 Fe1 70.62(16) . . ?
C6 C3 Fe1 128.3(2) . . ?
O1 C7 Fe1 172.2(3) . . ?
C9 C8 C9 104.9(4) . 8_565 ?
C9 C8 Sb1 116.4(2) . 8_565 ?
C9 C8 Sb1 103.42(19) 8_565 8_565 ?
C9 C8 Sb1 103.42(19) . . ?
C9 C8 Sb1 116.4(2) 8_565 . ?
Sb1 C8 Sb1 15.37(3) 8_565 . ?
C10 C9 C8 108.0(3) . . ?
C10 C9 C11 128.0(3) . . ?
C8 C9 C11 124.0(3) . . ?
C9 C10 C10 109.5(2) . 8_565 ?
C9 C10 C12 127.6(4) . . ?
C10 C10 C12 122.9(2) 8_565 . ?

loop_
_geom_bond_atom_site_label_1
_geom_bond_atom_site_label_2
_geom_bond_distance
_geom_bond_site_symmetry_2
_geom_bond_publ_flag
Sb1 C8 2.218(4) . ?
Sb1 Cl1 2.4505(14) . ?
Sb1 Fe1 2.5198(7) . ?
Fe1 C7 1.749(3) 8_565 ?
Fe1 C7 1.750(3) . ?
Fe1 C3 2.094(3) 8_565 ?
Fe1 C3 2.094(3) . ?
Fe1 C2 2.111(3) . ?
Fe1 C2 2.111(3) 8_565 ?
Fe1 C1 2.141(4) . ?
Fe1 Sb1 2.5198(7) 8_565 ?
O1 C7 1.142(4) . ?
C1 C2 1.428(4) . ?
C1 C2 1.428(4) 8_565 ?
C1 C4 1.499(6) . ?
C2 C3 1.440(4) . ?
C2 C5 1.490(4) . ?
C3 C3 1.424(6) 8_565 ?
C3 C6 1.497(4) . ?
C8 C9 1.489(4) . ?
C8 C9 1.489(4) 8_565 ?
C8 Sb1 2.218(4) 8_565 ?
C9 C10 1.348(4) . ?
C9 C11 1.495(5) . ?
C10 C10 1.462(7) 8_565 ?
C10 C12 1.510(5) . ?
